data_1531886
loop_
_publ_author_name
'Morozov, I.V.'
'Marsova, M.V.'
'Troyanov, S.I.'

_publ_section_title
;
 Synthesis and crystal structure of two modifications of aluminium nitrate
 hexahydrate Al (N O3)3 * 6(H2 O)
;
_journal_name_full 'Zhurnal Neorganicheskoi Khimii'
_journal_page_first 1055
_journal_page_last 1060
_journal_volume 47
_journal_year 2002
_chemical_formula_sum 'Al H12 N3 O15'
_chemical_name_systematic '(Al (H2 O)6) (N O3)3'
_space_group_IT_number 15
_symmetry_space_group_name_Hall '-C 2yc'
_symmetry_space_group_name_H-M 'C 1 2/c 1'
_cell_angle_alpha 90
_cell_angle_beta 95.5
_cell_angle_gamma 90
_cell_formula_units_Z 4
_cell_length_a 11.619
_cell_length_b 12.113
_cell_length_c 8.523
_cell_volume 1194.013
_citation_journal_id_ASTM ZNOKAQ
_cod_data_source_file Morozov_ZNOKAQ_2002_1769.cif
_cod_data_source_block H12Al1N3O15
_cod_original_formula_sum 'H12 Al1 N3 O15'
_cod_database_code 1531886

loop_
_symmetry_equiv_pos_as_xyz
x,y,z
-x,y,-z+1/2
-x,-y,-z
x,-y,z-1/2
x+1/2,y+1/2,z
-x+1/2,y+1/2,-z+1/2
-x+1/2,-y+1/2,-z
x+1/2,-y+1/2,z-1/2

loop_
_atom_site_label
_atom_site_type_symbol
_atom_site_fract_x
_atom_site_fract_y
_atom_site_fract_z
_atom_site_occupancy
_atom_site_U_iso_or_equiv
H6 H+1 0.385 0.138 0.187 1 0.0
O2 O-2 0.325 0.38636 0.0288 1 0.0
N2 N+5 0.5 0.5405 0.25 1 0.0
H2 H+1 0.143 0.211 0.234 1 0.0
O6 O-2 0.07882 0.31441 0.4816 1 0.0
Al1 Al+3 0.25 0.25 0 1 0.0
O3 O-2 0.38022 0.18153 0.1075 1 0.0
H4 H+1 0.379 0.399 0.109 1 0.0
N1 N+5 0.1392 0.3986 0.5125 1 0.0
O5 O-2 0.12954 0.54786 0.1359 1 0.0
H3 H+1 0.292 0.446 0.01 1 0.0
O8 O-2 0.08055 0.0901 0.3266 1 0.0
O1 O-2 0.18408 0.26506 0.1928 1 0.0
O4 O-2 0.21081 0.42747 0.4193 1 0.0
O7 O-2 0.5 0.4359 0.25 1 0.0
H1 H+1 0.19 0.319 0.256 1 0.0
H5 H+1 0.442 0.172 0.061 1 0.0
